data_1554373
loop_
_publ_author_name
'Motornov, Vladimir A.'
'Tabolin, Andrey A.'
'Novikov, Roman A.'
'Nelyubina, Yulia V.'
'Nenajdenko, Valentine G.'
'Ioffe, Sema L.'

_publ_section_title
;
 Fluoronitroalkenes in tandem [4 + 1]/[3 + 2]-cycloaddition: one-pot
 three-component assembly of fluorinated bicyclic nitroso acetals
;
_journal_issue 17
_journal_name_full 'Organic Chemistry Frontiers'
_journal_page_first 2588
_journal_paper_doi 10.1039/C8QO00623G
_journal_volume 5
_journal_year 2018
_chemical_formula_moiety 'C16 H14 Cl F N2 O6'
_chemical_formula_sum 'C16 H14 Cl F N2 O6'
_chemical_formula_weight 384.74
_space_group_crystal_system monoclinic
_space_group_IT_number 14
_space_group_name_Hall '-P 2ybc'
_space_group_name_H-M_alt 'P 1 21/c 1'
_atom_sites_solution_hydrogens geom
_audit_creation_method SHELXL-2014/6
_audit_update_record
;
2018-06-13 deposited with the CCDC.
2018-07-31 downloaded from the CCDC.
;
_cell_angle_alpha 90
_cell_angle_beta 93.483(2)
_cell_angle_gamma 90
_cell_formula_units_Z 4
_cell_length_a 16.4649(14)
_cell_length_b 6.9417(6)
_cell_length_c 15.0372(13)
_cell_measurement_reflns_used 3854
_cell_measurement_temperature 120(2)
_cell_measurement_theta_max 30
_cell_measurement_theta_min 3
_cell_volume 1715.5(3)
_computing_cell_refinement 'APEX2 (Bruker, 2005)'
_computing_data_collection 'APEX2 (Bruker, 2005)'
_computing_data_reduction 'APEX2 (Bruker, 2005)'
_computing_molecular_graphics 'SHELXL-2014/6 (Sheldrick, 2014)'
_computing_publication_material 'SHELXL-2014/6 (Sheldrick, 2014)'
_computing_structure_refinement 'SHELXL-2014/6 (Sheldrick, 2014)'
_computing_structure_solution 'APEX2 (Bruker, 2005)'
_diffrn_ambient_temperature 120(2)
_diffrn_measured_fraction_theta_full 1.000
_diffrn_measured_fraction_theta_max 1.000
_diffrn_measurement_device_type 'Bruker APEX2 DUO CCD area detector'
_diffrn_measurement_method 'phi and omega scans'
_diffrn_radiation_type MoK\a
_diffrn_radiation_wavelength 0.71073
_diffrn_reflns_av_R_equivalents 0.0584
_diffrn_reflns_av_unetI/netI 0.0449
_diffrn_reflns_Laue_measured_fraction_full 1.000
_diffrn_reflns_Laue_measured_fraction_max 1.000
_diffrn_reflns_limit_h_max 22
_diffrn_reflns_limit_h_min -22
_diffrn_reflns_limit_k_max 9
_diffrn_reflns_limit_k_min -9
_diffrn_reflns_limit_l_max 20
_diffrn_reflns_limit_l_min -20
_diffrn_reflns_number 20566
_diffrn_reflns_point_group_measured_fraction_full 1.000
_diffrn_reflns_point_group_measured_fraction_max 1.000
_diffrn_reflns_theta_full 25.242
_diffrn_reflns_theta_max 28.998
_diffrn_reflns_theta_min 2.479
_exptl_absorpt_coefficient_mu 0.270
_exptl_absorpt_correction_T_max 0.7461
_exptl_absorpt_correction_T_min 0.6725
_exptl_absorpt_correction_type multi-scan
_exptl_absorpt_process_details 'APEX2 (Bruker, 2005)'
_exptl_crystal_colour colorless
_exptl_crystal_density_diffrn 1.490
_exptl_crystal_description plate
_exptl_crystal_F_000 792
_exptl_crystal_size_max 0.350
_exptl_crystal_size_mid 0.250
_exptl_crystal_size_min 0.020
_refine_diff_density_max 0.359
_refine_diff_density_min -0.431
_refine_diff_density_rms 0.055
_refine_ls_extinction_method none
_refine_ls_goodness_of_fit_ref 1.036
_refine_ls_hydrogen_treatment constr
_refine_ls_matrix_type full
_refine_ls_number_parameters 237
_refine_ls_number_reflns 4568
_refine_ls_number_restraints 0
_refine_ls_restrained_S_all 1.036
_refine_ls_R_factor_all 0.0624
_refine_ls_R_factor_gt 0.0423
_refine_ls_shift/su_max 0.000
_refine_ls_shift/su_mean 0.000
_refine_ls_structure_factor_coef Fsqd
_refine_ls_weighting_details 'w=1/[\s^2^(Fo^2^)+(0.0654P)^2^+0.0212P] where P=(Fo^2^+2Fc^2^)/3'
_refine_ls_weighting_scheme calc
_refine_ls_wR_factor_gt 0.1111
_refine_ls_wR_factor_ref 0.1236
_reflns_Friedel_coverage 0.000
_reflns_number_gt 3368
_reflns_number_total 4568
_reflns_threshold_expression 'I > 2\s(I)'
_cod_data_source_file c8qo00623g2.cif
_cod_data_source_block vm591
_cod_original_sg_symbol_H-M 'P 21/c'
_cod_database_code 1554373
_shelx_space_group_comment
;
The symmetry employed for this shelxl refinement is uniquely defined
by the following loop, which should always be used as a source of
symmetry information in preference to the above space-group names.
They are only intended as comments.
;
_shelx_estimated_absorpt_t_min 0.912
_shelx_estimated_absorpt_t_max 0.995
_shelxl_version_number 2014/6

loop_
_space_group_symop_operation_xyz
'x, y, z'
'-x, y+1/2, -z+1/2'
'-x, -y, -z'
'x, -y-1/2, z-1/2'

loop_
_atom_site_label
_atom_site_type_symbol
_atom_site_fract_x
_atom_site_fract_y
_atom_site_fract_z
_atom_site_U_iso_or_equiv
_atom_site_adp_type
_atom_site_occupancy
_atom_site_site_symmetry_order
_atom_site_calc_flag
_atom_site_refinement_flags_posn
_atom_site_refinement_flags_adp
N1 N 0.18431(8) 0.16839(19) 0.59933(9) 0.0166(3) Uani 1 1 d . .
N2 N 0.11847(9) -0.1887(2) 0.42875(10) 0.0240(3) Uani 1 1 d . .
O1 O 0.09466(7) 0.16824(16) 0.57882(7) 0.0188(2) Uani 1 1 d . .
O2 O 0.19418(7) 0.25419(15) 0.68332(7) 0.0174(2) Uani 1 1 d . .
O3 O 0.26127(7) 0.47029(17) 0.81522(7) 0.0225(3) Uani 1 1 d . .
O4 O 0.22332(7) 0.74642(16) 0.74371(8) 0.0205(3) Uani 1 1 d . .
O5 O 0.06046(7) 0.60668(17) 0.60800(7) 0.0214(3) Uani 1 1 d . .
O6 O 0.06030(6) 0.45018(15) 0.73909(7) 0.0159(2) Uani 1 1 d . .
F1 F 0.28572(6) 0.23874(14) 0.50707(7) 0.0253(2) Uani 1 1 d . .
Cl1 Cl 0.57272(3) 0.78631(10) 0.62785(4) 0.05059(19) Uani 1 1 d . .
C1 C 0.08802(10) 0.1627(2) 0.48396(11) 0.0186(3) Uani 1 1 d . .
H1A H 0.0319 0.2017 0.4618 0.022 Uiso 1 1 calc R U
C2 C 0.14949(11) 0.3107(2) 0.45531(11) 0.0202(3) Uani 1 1 d . .
H2A H 0.1240 0.4391 0.4467 0.024 Uiso 1 1 calc R U
H2B H 0.1736 0.2712 0.3994 0.024 Uiso 1 1 calc R U
C3 C 0.21338(10) 0.3122(2) 0.53316(10) 0.0169(3) Uani 1 1 d . .
C4 C 0.22612(9) 0.5055(2) 0.58396(10) 0.0150(3) Uani 1 1 d . .
H4A H 0.1938 0.6077 0.5510 0.018 Uiso 1 1 calc R U
C5 C 0.18525(9) 0.4612(2) 0.67181(10) 0.0148(3) Uani 1 1 d . .
C6 C 0.10577(9) -0.0354(2) 0.45259(10) 0.0172(3) Uani 1 1 d . .
C7 C 0.31368(9) 0.5710(2) 0.59544(10) 0.0186(3) Uani 1 1 d . .
C8 C 0.33473(11) 0.7495(3) 0.56149(12) 0.0245(4) Uani 1 1 d . .
H8A H 0.2941 0.8265 0.5314 0.029 Uiso 1 1 calc R U
C9 C 0.41425(12) 0.8166(3) 0.57096(13) 0.0321(4) Uani 1 1 d . .
H9A H 0.4282 0.9382 0.5472 0.038 Uiso 1 1 calc R U
C10 C 0.47254(11) 0.7041(3) 0.61542(13) 0.0332(5) Uani 1 1 d . .
C11 C 0.45351(11) 0.5269(3) 0.65033(13) 0.0348(5) Uani 1 1 d . .
H11A H 0.4944 0.4514 0.6809 0.042 Uiso 1 1 calc R U
C12 C 0.37382(10) 0.4601(3) 0.64034(12) 0.0281(4) Uani 1 1 d . .
H12A H 0.3603 0.3383 0.6642 0.034 Uiso 1 1 calc R U
C13 C 0.22823(9) 0.5560(2) 0.75382(10) 0.0168(3) Uani 1 1 d . .
C14 C 0.27271(11) 0.8603(3) 0.80791(12) 0.0279(4) Uani 1 1 d . .
H14A H 0.2670 0.9972 0.7931 0.042 Uiso 1 1 calc R U
H14B H 0.3299 0.8224 0.8060 0.042 Uiso 1 1 calc R U
H14C H 0.2545 0.8377 0.8679 0.042 Uiso 1 1 calc R U
C15 C 0.09446(9) 0.5155(2) 0.66715(10) 0.0148(3) Uani 1 1 d . .
C16 C -0.02770(9) 0.4744(2) 0.73993(11) 0.0191(3) Uani 1 1 d . .
H16A H -0.0459 0.4354 0.7981 0.029 Uiso 1 1 calc R U
H16B H -0.0545 0.3940 0.6933 0.029 Uiso 1 1 calc R U
H16C H -0.0418 0.6098 0.7289 0.029 Uiso 1 1 calc R U

loop_
_atom_site_aniso_label
_atom_site_aniso_U_11
_atom_site_aniso_U_22
_atom_site_aniso_U_33
_atom_site_aniso_U_23
_atom_site_aniso_U_13
_atom_site_aniso_U_12
N1 0.0176(6) 0.0185(7) 0.0141(6) 0.0016(5) 0.0028(5) 0.0021(5)
N2 0.0317(8) 0.0199(7) 0.0202(7) 0.0018(6) 0.0010(6) -0.0026(6)
O1 0.0170(6) 0.0226(6) 0.0171(6) 0.0003(5) 0.0036(4) 0.0003(5)
O2 0.0241(6) 0.0149(5) 0.0134(5) 0.0019(4) 0.0023(4) 0.0037(4)
O3 0.0211(6) 0.0289(7) 0.0171(6) 0.0037(5) -0.0027(5) 0.0031(5)
O4 0.0239(6) 0.0188(6) 0.0186(6) -0.0008(5) -0.0009(5) -0.0018(5)
O5 0.0203(6) 0.0251(6) 0.0189(6) 0.0065(5) 0.0022(4) 0.0061(5)
O6 0.0145(5) 0.0194(6) 0.0142(5) 0.0009(4) 0.0028(4) 0.0013(4)
F1 0.0222(5) 0.0240(5) 0.0309(6) -0.0014(4) 0.0131(4) 0.0039(4)
Cl1 0.0219(3) 0.0903(5) 0.0398(3) -0.0021(3) 0.0035(2) -0.0224(3)
C1 0.0198(8) 0.0201(8) 0.0156(7) 0.0007(6) -0.0002(6) 0.0023(6)
C2 0.0293(9) 0.0165(8) 0.0149(8) 0.0018(6) 0.0009(6) -0.0020(7)
C3 0.0182(7) 0.0170(8) 0.0162(7) 0.0022(6) 0.0061(6) 0.0028(6)
C4 0.0145(7) 0.0163(7) 0.0144(7) 0.0025(6) 0.0028(5) 0.0012(6)
C5 0.0166(7) 0.0138(7) 0.0143(7) 0.0031(6) 0.0024(6) 0.0023(6)
C6 0.0180(7) 0.0202(8) 0.0133(7) 0.0049(6) -0.0007(6) -0.0023(6)
C7 0.0155(7) 0.0244(8) 0.0162(8) 0.0013(6) 0.0048(6) -0.0007(6)
C8 0.0218(9) 0.0292(9) 0.0226(9) 0.0016(7) 0.0013(7) -0.0045(7)
C9 0.0293(10) 0.0379(11) 0.0296(10) 0.0012(8) 0.0069(8) -0.0133(8)
C10 0.0175(9) 0.0591(14) 0.0235(9) -0.0023(9) 0.0044(7) -0.0103(8)
C11 0.0180(9) 0.0582(14) 0.0282(10) 0.0077(9) 0.0017(7) 0.0011(9)
C12 0.0191(8) 0.0376(11) 0.0276(9) 0.0089(8) 0.0027(7) 0.0013(8)
C13 0.0136(7) 0.0224(8) 0.0146(7) 0.0005(6) 0.0044(6) 0.0004(6)
C14 0.0294(9) 0.0270(9) 0.0267(9) -0.0062(8) -0.0035(7) -0.0072(8)
C15 0.0164(7) 0.0143(7) 0.0140(7) -0.0016(6) 0.0026(6) -0.0006(6)
C16 0.0150(7) 0.0209(8) 0.0218(8) -0.0012(7) 0.0058(6) -0.0002(6)

loop_
_atom_type_symbol
_atom_type_description
_atom_type_scat_dispersion_real
_atom_type_scat_dispersion_imag
_atom_type_scat_source
C C 0.0033 0.0016 'International Tables Vol C Tables 4.2.6.8 and 6.1.1.4'
H H 0.0000 0.0000 'International Tables Vol C Tables 4.2.6.8 and 6.1.1.4'
N N 0.0061 0.0033 'International Tables Vol C Tables 4.2.6.8 and 6.1.1.4'
O O 0.0106 0.0060 'International Tables Vol C Tables 4.2.6.8 and 6.1.1.4'
F F 0.0171 0.0103 'International Tables Vol C Tables 4.2.6.8 and 6.1.1.4'
Cl Cl 0.1484 0.1585 'International Tables Vol C Tables 4.2.6.8 and 6.1.1.4'

loop_
_geom_angle_atom_site_label_1
_geom_angle_atom_site_label_2
_geom_angle_atom_site_label_3
_geom_angle
O2 N1 O1 104.29(10)
O2 N1 C3 106.86(11)
O1 N1 C3 102.37(11)
C1 O1 N1 102.83(10)
N1 O2 C5 107.96(11)
C13 O4 C14 115.78(13)
C15 O6 C16 115.93(12)
O1 C1 C6 109.73(13)
O1 C1 C2 104.67(13)
C6 C1 C2 112.77(14)
O1 C1 H1A 109.8
C6 C1 H1A 109.8
C2 C1 H1A 109.8
C1 C2 C3 103.11(13)
C1 C2 H2A 111.1
C3 C2 H2A 111.1
C1 C2 H2B 111.1
C3 C2 H2B 111.1
H2A C2 H2B 109.1
F1 C3 N1 104.94(12)
F1 C3 C2 110.33(13)
N1 C3 C2 105.66(12)
F1 C3 C4 111.58(13)
N1 C3 C4 106.65(12)
C2 C3 C4 116.75(13)
C7 C4 C5 115.03(12)
C7 C4 C3 114.57(13)
C5 C4 C3 101.27(12)
C7 C4 H4A 108.5
C5 C4 H4A 108.5
C3 C4 H4A 108.5
O2 C5 C13 106.87(12)
O2 C5 C15 109.80(12)
C13 C5 C15 109.33(12)
O2 C5 C4 104.58(12)
C13 C5 C4 113.42(13)
C15 C5 C4 112.55(12)
N2 C6 C1 179.12(18)
C8 C7 C12 118.91(16)
C8 C7 C4 118.88(14)
C12 C7 C4 122.20(15)
C9 C8 C7 121.02(17)
C9 C8 H8A 119.5
C7 C8 H8A 119.5
C10 C9 C8 118.91(18)
C10 C9 H9A 120.5
C8 C9 H9A 120.5
C9 C10 C11 121.46(17)
C9 C10 Cl1 119.49(16)
C11 C10 Cl1 119.05(16)
C10 C11 C12 119.37(18)
C10 C11 H11A 120.3
C12 C11 H11A 120.3
C11 C12 C7 120.32(18)
C11 C12 H12A 119.8
C7 C12 H12A 119.8
O3 C13 O4 126.94(15)
O3 C13 C5 124.85(15)
O4 C13 C5 108.20(13)
O4 C14 H14A 109.5
O4 C14 H14B 109.5
H14A C14 H14B 109.5
O4 C14 H14C 109.5
H14A C14 H14C 109.5
H14B C14 H14C 109.5
O5 C15 O6 125.51(14)
O5 C15 C5 124.77(14)
O6 C15 C5 109.71(12)
O6 C16 H16A 109.5
O6 C16 H16B 109.5
H16A C16 H16B 109.5
O6 C16 H16C 109.5
H16A C16 H16C 109.5
H16B C16 H16C 109.5

loop_
_geom_bond_atom_site_label_1
_geom_bond_atom_site_label_2
_geom_bond_distance
N1 O2 1.3970(17)
N1 O1 1.4894(17)
N1 C3 1.508(2)
N2 C6 1.146(2)
O1 C1 1.4245(19)
O2 C5 1.4536(18)
O3 C13 1.2005(19)
O4 C13 1.3325(19)
O4 C14 1.457(2)
O5 C15 1.2019(18)
O6 C15 1.3291(18)
O6 C16 1.4594(18)
F1 C3 1.3746(18)
Cl1 C10 1.7448(19)
C1 C6 1.489(2)
C1 C2 1.523(2)
C1 H1A 1.0000
C2 C3 1.526(2)
C2 H2A 0.9900
C2 H2B 0.9900
C3 C4 1.552(2)
C4 C7 1.512(2)
C4 C5 1.549(2)
C4 H4A 1.0000
C5 C13 1.533(2)
C5 C15 1.539(2)
C7 C8 1.392(2)
C7 C12 1.396(2)
C8 C9 1.389(3)
C8 H8A 0.9500
C9 C10 1.379(3)
C9 H9A 0.9500
C10 C11 1.381(3)
C11 C12 1.391(2)
C11 H11A 0.9500
C12 H12A 0.9500
C14 H14A 0.9800
C14 H14B 0.9800
C14 H14C 0.9800
C16 H16A 0.9800
C16 H16B 0.9800
C16 H16C 0.9800

loop_
_geom_torsion_atom_site_label_1
_geom_torsion_atom_site_label_2
_geom_torsion_atom_site_label_3
_geom_torsion_atom_site_label_4
_geom_torsion
O2 N1 O1 C1 155.48(11)
C3 N1 O1 C1 44.24(13)
O1 N1 O2 C5 -77.98(12)
C3 N1 O2 C5 29.97(14)
N1 O1 C1 C6 76.14(14)
N1 O1 C1 C2 -45.12(14)
O1 C1 C2 C3 27.80(16)
C6 C1 C2 C3 -91.43(15)
O2 N1 C3 F1 108.04(13)
O1 N1 C3 F1 -142.66(11)
O2 N1 C3 C2 -135.33(12)
O1 N1 C3 C2 -26.03(14)
O2 N1 C3 C4 -10.46(15)
O1 N1 C3 C4 98.84(12)
C1 C2 C3 F1 112.80(14)
C1 C2 C3 N1 -0.11(16)
C1 C2 C3 C4 -118.44(14)
F1 C3 C4 C7 -0.83(18)
N1 C3 C4 C7 113.22(14)
C2 C3 C4 C7 -128.99(15)
F1 C3 C4 C5 -125.27(13)
N1 C3 C4 C5 -11.21(15)
C2 C3 C4 C5 106.57(14)
N1 O2 C5 C13 -157.96(11)
N1 O2 C5 C15 83.56(14)
N1 O2 C5 C4 -37.43(14)
C7 C4 C5 O2 -95.79(15)
C3 C4 C5 O2 28.34(14)
C7 C4 C5 C13 20.28(18)
C3 C4 C5 C13 144.41(13)
C7 C4 C5 C15 145.06(14)
C3 C4 C5 C15 -90.81(14)
C5 C4 C7 C8 -121.62(16)
C3 C4 C7 C8 121.60(16)
C5 C4 C7 C12 57.2(2)
C3 C4 C7 C12 -59.6(2)
C12 C7 C8 C9 0.6(3)
C4 C7 C8 C9 179.51(16)
C7 C8 C9 C10 -0.5(3)
C8 C9 C10 C11 0.1(3)
C8 C9 C10 Cl1 179.98(15)
C9 C10 C11 C12 0.1(3)
Cl1 C10 C11 C12 -179.74(15)
C10 C11 C12 C7 0.0(3)
C8 C7 C12 C11 -0.4(3)
C4 C7 C12 C11 -179.22(16)
C14 O4 C13 O3 9.1(2)
C14 O4 C13 C5 -169.92(13)
O2 C5 C13 O3 -1.0(2)
C15 C5 C13 O3 117.77(16)
C4 C5 C13 O3 -115.73(17)
O2 C5 C13 O4 177.99(11)
C15 C5 C13 O4 -63.22(15)
C4 C5 C13 O4 63.28(16)
C16 O6 C15 O5 7.2(2)
C16 O6 C15 C5 -174.19(12)
O2 C5 C15 O5 -126.02(16)
C13 C5 C15 O5 117.03(17)
C4 C5 C15 O5 -10.0(2)
O2 C5 C15 O6 55.34(16)
C13 C5 C15 O6 -61.62(16)
C4 C5 C15 O6 171.39(12)
